data_7215333
loop_
_publ_author_name
'Rademeyer, Melanie'
'Tsouris, Christos'
'Billing, David G.'
'Lemmerer, Andreas'
'Charmant, Jonathan'

_publ_section_title
;
 Robust motifs in 2-phenylethylammonium and related tetrahalometallates
;
_journal_issue 10
_journal_name_full CrystEngComm
_journal_page_first 3485
_journal_paper_doi 10.1039/c0ce00634c
_journal_volume 13
_journal_year 2011
_chemical_formula_moiety '2(C8 H12 N), Cd I4'
_chemical_formula_sum 'C16 H24 Cd I4 N2'
_chemical_formula_weight 864.37
_chemical_name_systematic
;
?
;
_space_group_IT_number 4
_symmetry_cell_setting monoclinic
_symmetry_space_group_name_Hall 'P 2yb'
_symmetry_space_group_name_H-M 'P 1 21 1'
_atom_sites_solution_hydrogens geom
_atom_sites_solution_primary direct
_atom_sites_solution_secondary difmap
_audit_creation_method SHELXL-97
_cell_angle_alpha 90.00
_cell_angle_beta 99.132(17)
_cell_angle_gamma 90.00
_cell_formula_units_Z 2
_cell_length_a 10.940(2)
_cell_length_b 8.214(2)
_cell_length_c 13.556(3)
_cell_measurement_reflns_used 634
_cell_measurement_temperature 293(2)
_cell_measurement_theta_max 31
_cell_measurement_theta_min 2
_cell_volume 1202.7(5)
_computing_cell_refinement 'CrysAlis CCD 170 (Oxford Diffraction Ltd., 2003)'
_computing_data_collection 'CrysAlis CCD 170 (Oxford Diffraction Ltd., 2003)'
_computing_data_reduction 'CrysAlis RED 170 (Oxford Diffraction Ltd., 2003)'
_computing_molecular_graphics 'ORTEP-3 for Windows (Farrugia, 1997) and Mercury (Bruno et al, 2002)'
_computing_publication_material 'PLATON (Spek, 2000) and WinGX (Farrugia, 1999)'
_computing_structure_refinement 'SHELXL-97 (Sheldrick, 1997)'
_computing_structure_solution 'SHELXS97 (Sheldrick, 1997)'
_diffrn_ambient_temperature 293(2)
_diffrn_measured_fraction_theta_full 0.996
_diffrn_measured_fraction_theta_max 0.927
_diffrn_measurement_device_type 'Oxford Excalibur2'
_diffrn_measurement_method 'omega-2theta scans'
_diffrn_radiation_monochromator graphite
_diffrn_radiation_source 'fine-focus sealed tube'
_diffrn_radiation_type MoK\a
_diffrn_radiation_wavelength 0.71073
_diffrn_reflns_av_R_equivalents 0.0172
_diffrn_reflns_av_sigmaI/netI 0.0272
_diffrn_reflns_limit_h_max 16
_diffrn_reflns_limit_h_min -14
_diffrn_reflns_limit_k_max 11
_diffrn_reflns_limit_k_min -11
_diffrn_reflns_limit_l_max 20
_diffrn_reflns_limit_l_min -18
_diffrn_reflns_number 11900
_diffrn_reflns_theta_full 25.00
_diffrn_reflns_theta_max 31.87
_diffrn_reflns_theta_min 3.77
_diffrn_standards_decay_% n/a
_diffrn_standards_interval_count n/a
_diffrn_standards_interval_time n/a
_diffrn_standards_number n/a
_exptl_absorpt_coefficient_mu 6.043
_exptl_absorpt_correction_T_max 0.3778
_exptl_absorpt_correction_T_min 0.2644
_exptl_absorpt_correction_type multi-scan
_exptl_absorpt_process_details 'Blessing, 1995 '
_exptl_crystal_colour colourless
_exptl_crystal_density_diffrn 2.387
_exptl_crystal_density_method 'not measured'
_exptl_crystal_description block
_exptl_crystal_F_000 788
_exptl_crystal_size_max 0.30
_exptl_crystal_size_mid 0.30
_exptl_crystal_size_min 0.20
_refine_diff_density_max 2.516
_refine_diff_density_min -2.642
_refine_diff_density_rms 0.230
_refine_ls_abs_structure_details 'Flack H D (1983), Acta Cryst. A39, 876-881'
_refine_ls_abs_structure_Flack 0.45(10)
_refine_ls_extinction_method none
_refine_ls_goodness_of_fit_ref 1.043
_refine_ls_hydrogen_treatment constr
_refine_ls_matrix_type full
_refine_ls_number_parameters 253
_refine_ls_number_reflns 6415
_refine_ls_number_restraints 341
_refine_ls_restrained_S_all 1.024
_refine_ls_R_factor_all 0.1048
_refine_ls_R_factor_gt 0.0654
_refine_ls_shift/su_max 0.000
_refine_ls_shift/su_mean 0.000
_refine_ls_structure_factor_coef Fsqd
_refine_ls_weighting_details 'calc w=1/[\s^2^(Fo^2^)+(0.1358P)^2^+3.1667P] where P=(Fo^2^+2Fc^2^)/3'
_refine_ls_weighting_scheme calc
_refine_ls_wR_factor_gt 0.1924
_refine_ls_wR_factor_ref 0.2383
_reflns_number_gt 3852
_reflns_number_total 6415
_reflns_threshold_expression >2sigma(I)
_cod_data_source_file c0ce00634c.txt
_cod_data_source_block CdI(6)
_cod_original_sg_symbol_H-M 'P 21'
_cod_database_code 7215333

loop_
_symmetry_equiv_pos_as_xyz
'x, y, z'
'-x, y+1/2, -z'

loop_
_atom_site_label
_atom_site_type_symbol
_atom_site_fract_x
_atom_site_fract_y
_atom_site_fract_z
_atom_site_U_iso_or_equiv
_atom_site_adp_type
_atom_site_occupancy
_atom_site_symmetry_multiplicity
_atom_site_calc_flag
_atom_site_refinement_flags
_atom_site_disorder_assembly
_atom_site_disorder_group
C3 C 0.0785(9) 0.2351(16) 0.4340(6) 0.061(3) Uani 1 1 d DU . .
C8 C 0.0117(12) 0.196(2) 0.5094(8) 0.077(3) Uani 1 1 d DU . .
H8 H -0.0658 0.1477 0.4941 0.093 Uiso 1 1 calc R . .
C7 C 0.0609(15) 0.230(2) 0.6081(8) 0.094(4) Uani 1 1 d DU . .
H7 H 0.0201 0.1960 0.6595 0.113 Uiso 1 1 calc R . .
C6 C 0.1712(14) 0.316(2) 0.6294(8) 0.095(4) Uani 1 1 d DU . .
H6 H 0.2022 0.3424 0.6953 0.114 Uiso 1 1 calc R . .
C5 C 0.2359(14) 0.362(3) 0.5539(9) 0.098(4) Uani 1 1 d DU . .
H5 H 0.3087 0.4215 0.5684 0.117 Uiso 1 1 calc R . .
C4 C 0.1901(10) 0.317(2) 0.4559(8) 0.076(4) Uani 1 1 d DU . .
H4 H 0.2348 0.3416 0.4050 0.091 Uiso 1 1 calc R . .
C2 C 0.0238(16) 0.188(2) 0.3252(10) 0.077(3) Uani 1 1 d DU . .
H2A H 0.0872 0.1342 0.2945 0.093 Uiso 1 1 calc R . .
H2B H -0.0436 0.1115 0.3262 0.093 Uiso 1 1 calc R . .
C1 C -0.0212(14) 0.3277(17) 0.2663(8) 0.066(3) Uani 1 1 d DU . .
H1A H 0.0412 0.4126 0.2752 0.079 Uiso 1 1 calc R . .
H1B H -0.0947 0.3695 0.2893 0.079 Uiso 1 1 calc R . .
N1 N -0.0513(11) 0.286(3) 0.1594(7) 0.083(3) Uani 1 1 d DU . .
H1C H -0.0809 0.3740 0.1251 0.124 Uiso 1 1 calc R . .
H1E H -0.1080 0.2077 0.1512 0.124 Uiso 1 1 calc R . .
H1D H 0.0168 0.2523 0.1374 0.124 Uiso 1 1 calc R . .
C11B C -0.3688(10) 0.2556(17) 0.5981(6) 0.076(3) Uani 0.864(13) 1 d PGDU A 1
C12B C -0.2831(10) 0.3538(17) 0.5611(9) 0.080(4) Uani 0.864(13) 1 d PGDU A 1
H12B H -0.2196 0.4030 0.6047 0.096 Uiso 0.864(13) 1 calc PR A 1
C13B C -0.2922(11) 0.3786(17) 0.4587(9) 0.086(4) Uani 0.864(13) 1 d PGDU A 1
H13B H -0.2349 0.4443 0.4339 0.103 Uiso 0.864(13) 1 calc PR A 1
C14B C -0.3871(12) 0.3051(18) 0.3935(7) 0.080(4) Uani 0.864(13) 1 d PGDU A 1
H14B H -0.3932 0.3216 0.3250 0.096 Uiso 0.864(13) 1 calc PR A 1
C15B C -0.4728(11) 0.2069(16) 0.4306(8) 0.080(4) Uani 0.864(13) 1 d PGDU A 1
H15B H -0.5363 0.1577 0.3869 0.097 Uiso 0.864(13) 1 calc PR A 1
C16B C -0.4636(9) 0.1822(16) 0.5329(9) 0.079(4) Uani 0.864(13) 1 d PGDU A 1
H16B H -0.5210 0.1165 0.5577 0.095 Uiso 0.864(13) 1 calc PR A 1
C10B C -0.348(2) 0.222(3) 0.7117(11) 0.107(5) Uani 0.864(13) 1 d PDU A 1
H1B1 H -0.3690 0.1096 0.7229 0.128 Uiso 0.864(13) 1 calc PR A 1
H1B2 H -0.2603 0.2359 0.7377 0.128 Uiso 0.864(13) 1 calc PR A 1
C9B C -0.418(2) 0.326(3) 0.7662(11) 0.102(5) Uani 0.864(13) 1 d PDU A 1
H9B1 H -0.5057 0.3123 0.7404 0.123 Uiso 0.864(13) 1 calc PR A 1
H9B2 H -0.3970 0.4387 0.7552 0.123 Uiso 0.864(13) 1 calc PR A 1
N2B N -0.3978(17) 0.294(5) 0.8737(9) 0.105(6) Uani 0.864(13) 1 d PDU A 1
H2CB H -0.4361 0.3691 0.9047 0.157 Uiso 0.864(13) 1 calc PR A 1
H2EB H -0.3170 0.2962 0.8968 0.157 Uiso 0.864(13) 1 calc PR A 1
H2DB H -0.4278 0.1959 0.8849 0.157 Uiso 0.864(13) 1 calc PR A 1
C11A C -0.309(7) 0.406(10) 0.584(4) 0.082(6) Uani 0.136(13) 1 d PGDU A 2
C12A C -0.297(7) 0.291(8) 0.511(5) 0.081(5) Uani 0.136(13) 1 d PGDU A 2
H12A H -0.2616 0.1907 0.5287 0.098 Uiso 0.136(13) 1 calc PR A 2
C13A C -0.339(8) 0.327(9) 0.411(5) 0.079(6) Uani 0.136(13) 1 d PGDU A 2
H13A H -0.3311 0.2507 0.3620 0.094 Uiso 0.136(13) 1 calc PR A 2
C14A C -0.392(8) 0.478(10) 0.385(4) 0.084(7) Uiso 0.136(13) 1 d PGDU A 2
H14A H -0.4202 0.5019 0.3177 0.101 Uiso 0.136(13) 1 calc PR A 2
C15A C -0.404(8) 0.592(8) 0.458(6) 0.072(14) Uiso 0.136(13) 1 d PGDU A 2
H15A H -0.4398 0.6932 0.4402 0.086 Uiso 0.136(13) 1 calc PR A 2
C16A C -0.362(8) 0.557(8) 0.558(5) 0.085(11) Uiso 0.136(13) 1 d PGDU A 2
H16A H -0.3704 0.6332 0.6069 0.102 Uiso 0.136(13) 1 calc PR A 2
C10A C -0.276(7) 0.352(15) 0.695(4) 0.100(7) Uani 0.136(13) 1 d PDU A 2
H1A1 H -0.2224 0.2581 0.6987 0.120 Uiso 0.136(13) 1 calc PR A 2
H1A2 H -0.2310 0.4394 0.7328 0.120 Uiso 0.136(13) 1 calc PR A 2
C9A C -0.384(10) 0.31(3) 0.739(6) 0.103(7) Uani 0.136(13) 1 d PDU A 2
H9A1 H -0.4122 0.2048 0.7177 0.123 Uiso 0.136(13) 1 calc PR A 2
H9A2 H -0.4494 0.3893 0.7154 0.123 Uiso 0.136(13) 1 calc PR A 2
N2A N -0.358(13) 0.32(2) 0.849(5) 0.105(11) Uani 0.136(13) 1 d PDU A 2
H2DA H -0.4282 0.3037 0.8729 0.158 Uiso 0.136(13) 1 calc PR A 2
H2CA H -0.3255 0.4143 0.8684 0.158 Uiso 0.136(13) 1 calc PR A 2
H2EA H -0.3048 0.2394 0.8710 0.158 Uiso 0.136(13) 1 calc PR A 2
I4 I 0.28867(8) 0.2694(3) 0.16233(6) 0.0856(4) Uani 1 1 d . . .
I1 I 0.33199(16) 0.55054(16) -0.11224(11) 0.0923(5) Uani 1 1 d . . .
I3 I 0.33339(16) 0.02025(15) -0.12249(12) 0.0879(4) Uani 1 1 d . . .
I2 I -0.02897(7) 0.2774(3) -0.10233(6) 0.0864(3) Uani 1 1 d . . .
Cd1 Cd 0.22491(7) 0.2799(2) -0.04182(6) 0.0596(2) Uani 1 1 d . . .

loop_
_atom_site_aniso_label
_atom_site_aniso_U_11
_atom_site_aniso_U_22
_atom_site_aniso_U_33
_atom_site_aniso_U_23
_atom_site_aniso_U_13
_atom_site_aniso_U_12
C3 0.067(5) 0.074(8) 0.042(3) -0.002(4) 0.009(3) 0.001(4)
C8 0.083(7) 0.093(9) 0.060(5) 0.005(6) 0.022(5) -0.004(6)
C7 0.130(9) 0.109(11) 0.047(4) 0.014(6) 0.024(6) 0.020(7)
C6 0.120(9) 0.104(11) 0.051(5) -0.004(6) -0.019(5) 0.034(7)
C5 0.088(8) 0.112(11) 0.083(7) -0.016(8) -0.017(6) -0.001(7)
C4 0.062(5) 0.100(11) 0.063(5) 0.006(6) 0.004(4) -0.001(5)
C2 0.093(8) 0.089(8) 0.045(4) -0.004(5) -0.005(5) 0.011(7)
C1 0.071(7) 0.083(9) 0.043(4) -0.004(4) 0.008(5) 0.001(6)
N1 0.076(6) 0.125(10) 0.043(4) 0.001(7) -0.003(4) 0.018(11)
C11B 0.066(6) 0.091(9) 0.071(5) 0.000(6) 0.012(4) 0.010(6)
C12B 0.062(7) 0.089(9) 0.089(6) -0.009(7) 0.012(6) -0.003(6)
C13B 0.076(7) 0.087(8) 0.100(7) 0.005(7) 0.032(6) 0.000(6)
C14B 0.089(7) 0.080(9) 0.073(6) 0.003(6) 0.018(5) 0.022(6)
C15B 0.078(8) 0.073(9) 0.085(6) -0.007(7) -0.004(7) 0.007(6)
C16B 0.072(8) 0.071(9) 0.092(6) 0.012(7) 0.007(6) -0.004(6)
C10B 0.119(11) 0.124(12) 0.076(5) 0.013(7) 0.011(6) 0.020(9)
C9B 0.113(12) 0.134(14) 0.063(6) 0.013(8) 0.024(7) 0.004(10)
N2B 0.096(11) 0.152(16) 0.059(6) 0.009(11) -0.009(6) -0.002(15)
C11A 0.075(10) 0.093(11) 0.081(8) 0.000(8) 0.017(9) 0.004(10)
C12A 0.071(10) 0.090(11) 0.085(8) 0.001(8) 0.018(9) 0.007(10)
C13A 0.073(11) 0.084(11) 0.082(8) 0.001(9) 0.023(10) 0.010(11)
C10A 0.104(14) 0.114(15) 0.081(8) 0.005(11) 0.014(11) 0.010(13)
C9A 0.113(14) 0.124(15) 0.072(10) 0.009(12) 0.018(10) 0.010(13)
N2A 0.11(2) 0.13(2) 0.073(11) 0.01(2) 0.006(15) 0.01(2)
I4 0.0678(5) 0.1371(10) 0.0492(4) -0.0014(8) 0.0011(3) 0.0085(9)
I1 0.0986(11) 0.0794(9) 0.0952(11) 0.0032(7) 0.0041(8) -0.0011(7)
I3 0.0904(10) 0.0798(9) 0.0933(10) -0.0178(7) 0.0135(7) -0.0017(6)
I2 0.0561(4) 0.1531(10) 0.0476(4) -0.0024(9) 0.0009(3) -0.0020(10)
Cd1 0.0629(4) 0.0653(5) 0.0496(4) -0.0010(6) 0.0057(3) -0.0010(6)

loop_
_atom_type_symbol
_atom_type_description
_atom_type_scat_dispersion_real
_atom_type_scat_dispersion_imag
_atom_type_scat_source
C C 0.0033 0.0016 'International Tables Vol C Tables 4.2.6.8 and 6.1.1.4'
H H 0.0000 0.0000 'International Tables Vol C Tables 4.2.6.8 and 6.1.1.4'
N N 0.0061 0.0033 'International Tables Vol C Tables 4.2.6.8 and 6.1.1.4'
I I -0.4742 1.8119 'International Tables Vol C Tables 4.2.6.8 and 6.1.1.4'
Cd Cd -0.8075 1.2024 'International Tables Vol C Tables 4.2.6.8 and 6.1.1.4'

loop_
_geom_angle_atom_site_label_1
_geom_angle_atom_site_label_2
_geom_angle_atom_site_label_3
_geom_angle
C4 C3 C8 120.2(7)
C4 C3 C2 121.3(10)
C8 C3 C2 118.4(10)
C3 C8 C7 119.7(8)
C3 C8 H8 120.2
C7 C8 H8 120.2
C6 C7 C8 119.7(9)
C6 C7 H7 120.2
C8 C7 H7 120.2
C7 C6 C5 120.9(8)
C7 C6 H6 119.6
C5 C6 H6 119.6
C6 C5 C4 118.9(9)
C6 C5 H5 120.6
C4 C5 H5 120.6
C3 C4 C5 120.4(8)
C3 C4 H4 119.8
C5 C4 H4 119.8
C1 C2 C3 112.0(12)
C1 C2 H2A 109.2
C3 C2 H2A 109.2
C1 C2 H2B 109.2
C3 C2 H2B 109.2
H2A C2 H2B 107.9
C2 C1 N1 111.4(13)
C2 C1 H1A 109.3
N1 C1 H1A 109.3
C2 C1 H1B 109.3
N1 C1 H1B 109.3
H1A C1 H1B 108.0
C1 N1 H1C 109.5
C1 N1 H1E 109.5
H1C N1 H1E 109.5
C1 N1 H1D 109.5
H1C N1 H1D 109.5
H1E N1 H1D 109.5
C12B C11B C16B 120.0
C12B C11B C10B 117.5(10)
C16B C11B C10B 122.4(10)
C13B C12B C11B 120.0
C13B C12B H12B 120.0
C11B C12B H12B 120.0
C12B C13B C14B 120.0
C12B C13B H13B 120.0
C14B C13B H13B 120.0
C13B C14B C15B 120.0
C13B C14B H14B 120.0
C15B C14B H14B 120.0
C16B C15B C14B 120.0
C16B C15B H15B 120.0
C14B C15B H15B 120.0
C15B C16B C11B 120.0
C15B C16B H16B 120.0
C11B C16B H16B 120.0
C9B C10B C11B 113.4(14)
C9B C10B H1B1 108.9
C11B C10B H1B1 108.9
C9B C10B H1B2 108.9
C11B C10B H1B2 108.9
H1B1 C10B H1B2 107.7
C10B C9B N2B 113.1(17)
C10B C9B H9B1 109.0
N2B C9B H9B1 109.0
C10B C9B H9B2 109.0
N2B C9B H9B2 109.0
H9B1 C9B H9B2 107.8
C9B N2B H2CB 109.5
C9B N2B H2EB 109.5
H2CB N2B H2EB 109.5
C9B N2B H2DB 109.5
H2CB N2B H2DB 109.5
H2EB N2B H2DB 109.5
C12A C11A C16A 120.0
C12A C11A C10A 117.8(13)
C16A C11A C10A 121.8(13)
C11A C12A C13A 120.0
C11A C12A H12A 120.0
C13A C12A H12A 120.0
C14A C13A C12A 120.0
C14A C13A H13A 120.0
C12A C13A H13A 120.0
C13A C14A C15A 120.0
C13A C14A H14A 120.0
C15A C14A H14A 120.0
C16A C15A C14A 120.0
C16A C15A H15A 120.0
C14A C15A H15A 120.0
C15A C16A C11A 120.0
C15A C16A H16A 120.0
C11A C16A H16A 120.0
C9A C10A C11A 112.8(18)
C9A C10A H1A1 109.0
C11A C10A H1A1 109.0
C9A C10A H1A2 109.0
C11A C10A H1A2 109.0
H1A1 C10A H1A2 107.8
C10A C9A N2A 112(2)
C10A C9A H9A1 108.0
N2A C9A H9A1 110.00
C10A C9A H9A2 108.0
N2A C9A H9A2 108.0
H9A1 C9A H9A2 109.0
C9A N2A H2DA 109.5
C9A N2A H2CA 111.0
H2DA N2A H2CA 111.0
C9A N2A H2EA 108.0
H2DA N2A H2EA 109.5
H2CA N2A H2EA 109.5
I4 Cd1 I3 108.66(7)
I4 Cd1 I1 108.70(7)
I3 Cd1 I1 104.71(5)
I4 Cd1 I2 112.39(4)
I3 Cd1 I2 110.63(6)
I1 Cd1 I2 111.42(7)

loop_
_geom_bond_atom_site_label_1
_geom_bond_atom_site_label_2
_geom_bond_distance
C3 C4 1.384(17)
C3 C8 1.385(15)
C3 C2 1.549(14)
C8 C7 1.389(8)
C8 H8 0.9300
C7 C6 1.39(2)
C7 H7 0.9300
C6 C5 1.39(2)
C6 H6 0.9300
C5 C4 1.393(18)
C5 H5 0.9300
C4 H4 0.9300
C2 C1 1.441(19)
C2 H2A 0.9700
C2 H2B 0.9700
C1 N1 1.473(14)
C1 H1A 0.9700
C1 H1B 0.9700
N1 H1C 0.8900
N1 H1E 0.8900
N1 H1D 0.8900
C11B C12B 1.3900
C11B C16B 1.3900
C11B C10B 1.545(14)
C12B C13B 1.3900
C12B H12B 0.9300
C13B C14B 1.3900
C13B H13B 0.9300
C14B C15B 1.3900
C14B H14B 0.9300
C15B C16B 1.3900
C15B H15B 0.9300
C16B H16B 0.9300
C10B C9B 1.44(2)
C10B H1B1 0.9700
C10B H1B2 0.9700
C9B N2B 1.463(15)
C9B H9B1 0.9700
C9B H9B2 0.9700
N2B H2CB 0.8900
N2B H2EB 0.8900
N2B H2DB 0.8900
C11A C12A 1.3900
C11A C16A 1.3900
C11A C10A 1.547(15)
C12A C13A 1.3900
C12A H12A 0.9300
C13A C14A 1.3900
C13A H13A 0.9300
C14A C15A 1.3900
C14A H14A 0.9300
C15A C16A 1.3900
C15A H15A 0.9300
C16A H16A 0.9300
C10A C9A 1.44(2)
C10A H1A1 0.9700
C10A H1A2 0.9700
C9A N2A 1.468(16)
C9A H9A1 0.9500
C9A H9A2 0.9700
N2A H2DA 0.8900
N2A H2CA 0.8900
N2A H2EA 0.8900
I4 Cd1 2.7460(13)
I1 Cd1 2.754(2)
I3 Cd1 2.750(2)
I2 Cd1 2.7684(12)

loop_
_geom_hbond_atom_site_label_D
_geom_hbond_atom_site_label_H
_geom_hbond_atom_site_label_A
_geom_hbond_distance_DH
_geom_hbond_distance_HA
_geom_hbond_distance_DA
_geom_hbond_angle_DHA
_geom_hbond_site_symmetry_A
N1 H1C I3 0.89 3.01 3.602(15) 125.9 2
N1 H1E I1 0.89 2.75 3.601(17) 161.5 2_545
N1 H1D I4 0.89 2.94 3.716(12) 146.2 .
N1 H1D I2 0.89 3.22 3.596(9) 108.3 .
N2B H2CB I1 0.89 2.92 3.66(3) 141.9 1_456
N2B H2CB I3 0.89 3.24 3.82(2) 125.2 2_556
N2B H2EB I2 0.89 3.15 3.999(18) 159.5 1_556
N2B H2DB I3 0.89 2.97 3.71(3) 141.1 1_456
N2B H2DB I1 0.89 3.32 3.77(2) 114.4 2_546

loop_
_geom_torsion_atom_site_label_1
_geom_torsion_atom_site_label_2
_geom_torsion_atom_site_label_3
_geom_torsion_atom_site_label_4
_geom_torsion
C4 C3 C8 C7 -4(3)
C2 C3 C8 C7 177.0(15)
C3 C8 C7 C6 6(3)
C8 C7 C6 C5 -3(3)
C7 C6 C5 C4 -2(3)
C8 C3 C4 C5 -1(3)
C2 C3 C4 C5 178.3(16)
C6 C5 C4 C3 3(3)
C4 C3 C2 C1 -71.7(19)
C8 C3 C2 C1 107.2(18)
C3 C2 C1 N1 169.4(12)
C16B C11B C12B C13B 0.0
C10B C11B C12B C13B 175.3(13)
C11B C12B C13B C14B 0.0
C12B C13B C14B C15B 0.0
C13B C14B C15B C16B 0.0
C14B C15B C16B C11B 0.0
C12B C11B C16B C15B 0.0
C10B C11B C16B C15B -175.0(14)
C12B C11B C10B C9B 98(2)
C16B C11B C10B C9B -87(2)
C11B C10B C9B N2B 180.0(19)
C16A C11A C12A C13A 0.0
C10A C11A C12A C13A 173(6)
C11A C12A C13A C14A 0.0
C12A C13A C14A C15A 0.0
C13A C14A C15A C16A 0.0
C14A C15A C16A C11A 0.0
C12A C11A C16A C15A 0.0
C10A C11A C16A C15A -172(6)
C12A C11A C10A C9A -100(11)
C16A C11A C10A C9A 73(13)
C11A C10A C9A N2A -160(12)
